data_4101067
loop_
_publ_author_name
'Carsten Strohmann, Christian Daeschlein, Dominik Auer'

_journal_name_full 'Journal of the American Chemical Society'
_journal_paper_doi 10.1021/ja057348k
_journal_year 2006
_chemical_formula_sum 'C26 H44 Li N3 O Si'
_chemical_formula_weight 449.67
_space_group_IT_number 14
_symmetry_cell_setting monoclinic
_symmetry_space_group_name_Hall '-P 2ybc'
_symmetry_space_group_name_H-M 'P 1 21/c 1'
_cell_angle_alpha 90
_cell_angle_beta 111.35(2)
_cell_angle_gamma 90
_cell_formula_units_Z 4
_cell_length_a 9.8887(16)
_cell_length_b 29.678(3)
_cell_length_c 10.107(2)
_cell_measurement_temperature 173(2)
_cell_volume 2762.6(8)
_diffrn_ambient_temperature 173(2)
_exptl_crystal_density_diffrn 1.081
_cod_depositor_comments
;
The following automatic conversions were performed:
'_symmetry_cell_setting' value 'Monoclinic' changed to 'monoclinic'
according to '/home/saulius/struct/CIF-dictionaries/cif_core.dic'
dictionary named 'cif_core.dic' version 2.4.1 from 2010-06-29.

Automatic conversion script
Id: cif_fix_enum 1527 2010-12-29 10:47:43Z saulius 
;
_cod_original_sg_symbol_H-M 'P 21/c'
_cod_database_code 4101067

loop_
_symmetry_equiv_pos_as_xyz
'x, y, z'
'-x, y+1/2, -z+1/2'
'-x, -y, -z'
'x, -y-1/2, z-1/2'

loop_
_atom_site_label
_atom_site_type_symbol
_atom_site_fract_x
_atom_site_fract_y
_atom_site_fract_z
_atom_site_U_iso_or_equiv
_atom_site_adp_type
_atom_site_occupancy
_atom_site_symmetry_multiplicity
_atom_site_calc_flag
_atom_site_refinement_flags
_atom_site_disorder_assembly
_atom_site_disorder_group
C1 C 0.3579(2) 0.17640(6) 1.2395(2) 0.0304(4) Uani 1 1 d . . .
C2 C 0.3094(2) 0.20435(7) 1.3257(2) 0.0362(5) Uani 1 1 d . . .
H2 H 0.2142 0.2001 1.3258 0.043 Uiso 1 1 calc R . .
C3 C 0.3963(3) 0.23807(7) 1.4111(2) 0.0449(6) Uani 1 1 d . . .
H3 H 0.359 0.2567 1.4663 0.054 Uiso 1 1 calc R . .
C4 C 0.5351(3) 0.24453(8) 1.4157(2) 0.0475(6) Uani 1 1 d . . .
H4 H 0.595 0.2671 1.4753 0.057 Uiso 1 1 calc R . .
C5 C 0.5873(3) 0.21759(8) 1.3323(3) 0.0469(6) Uani 1 1 d . . .
H5 H 0.6835 0.2217 1.3347 0.056 Uiso 1 1 calc R . .
C6 C 0.4992(2) 0.18475(7) 1.2454(2) 0.0401(5) Uani 1 1 d . . .
H6 H 0.5362 0.1672 1.1876 0.048 Uiso 1 1 calc R . .
C7 C 0.0777(2) 0.12464(6) 1.1563(2) 0.0313(4) Uani 1 1 d . . .
C8 C -0.0160(2) 0.16120(7) 1.1462(2) 0.0355(5) Uani 1 1 d . . .
H8 H 0.0104 0.19 1.1226 0.043 Uiso 1 1 calc R . .
C9 C -0.1449(2) 0.15696(8) 1.1690(2) 0.0407(5) Uani 1 1 d . . .
H9 H -0.2038 0.1827 1.1628 0.049 Uiso 1 1 calc R . .
C10 C -0.1889(3) 0.11530(8) 1.2009(2) 0.0431(5) Uani 1 1 d . . .
H10 H -0.2773 0.1122 1.217 0.052 Uiso 1 1 calc R . .
C11 C -0.1012(3) 0.07830(8) 1.2086(2) 0.0427(5) Uani 1 1 d . . .
H11 H -0.1306 0.0494 1.2285 0.051 Uiso 1 1 calc R . .
C12 C 0.0284(2) 0.08289(7) 1.1878(2) 0.0365(5) Uani 1 1 d . . .
H12 H 0.0867 0.0569 1.195 0.044 Uiso 1 1 calc R . .
C13 C 0.3868(3) 0.04581(7) 1.1049(2) 0.0430(5) Uani 1 1 d . . .
H13A H 0.4938 0.0438 1.1351 0.052 Uiso 1 1 calc R . .
H13B H 0.3484 0.0555 1.0042 0.052 Uiso 1 1 calc R . .
C14 C 0.3275(4) -0.00098(8) 1.1147(3) 0.0690(9) Uani 1 1 d . . .
H14A H 0.3736 -0.0125 1.2117 0.104 Uiso 1 1 calc R . .
H14B H 0.3487 -0.0213 1.0483 0.104 Uiso 1 1 calc R . .
H14C H 0.2223 0.0008 1.0904 0.104 Uiso 1 1 calc R . .
C15 C 0.3994(3) 0.07036(7) 1.3421(2) 0.0413(5) Uani 1 1 d . . .
H15A H 0.3492 0.0428 1.3554 0.05 Uiso 1 1 calc R . .
H15B H 0.3692 0.0955 1.3895 0.05 Uiso 1 1 calc R . .
C16 C 0.5623(3) 0.06352(10) 1.4146(3) 0.0610(7) Uani 1 1 d . . .
H16A H 0.5927 0.0376 1.372 0.092 Uiso 1 1 calc R . .
H16B H 0.5859 0.0579 1.5161 0.092 Uiso 1 1 calc R . .
H16C H 0.6133 0.0906 1.4024 0.092 Uiso 1 1 calc R . .
C17 C -0.0300(3) 0.20717(8) 0.7764(3) 0.0518(6) Uani 1 1 d . . .
H17A H 0.0446 0.2298 0.8219 0.078 Uiso 1 1 calc R . .
H17B H -0.05 0.1897 0.8494 0.078 Uiso 1 1 calc R . .
H17C H -0.119 0.2222 0.7153 0.078 Uiso 1 1 calc R . .
C18 C 0.0487(3) 0.20380(8) 0.5792(2) 0.0441(5) Uani 1 1 d . . .
H18A H 0.0765 0.1837 0.5164 0.066 Uiso 1 1 calc R . .
H18B H 0.1273 0.2253 0.6241 0.066 Uiso 1 1 calc R . .
H18C H -0.0398 0.2202 0.5237 0.066 Uiso 1 1 calc R . .
C19 C -0.0874(2) 0.14165(8) 0.6227(3) 0.0444(6) Uani 1 1 d . . .
H19A H -0.1641 0.1544 0.5379 0.053 Uiso 1 1 calc R . .
H19B H -0.1334 0.132 0.6902 0.053 Uiso 1 1 calc R . .
C20 C -0.0208(3) 0.10118(8) 0.5791(2) 0.0462(6) Uani 1 1 d . . .
H20A H -0.0984 0.0796 0.5275 0.055 Uiso 1 1 calc R . .
H20B H 0.0277 0.1109 0.5137 0.055 Uiso 1 1 calc R . .
C21 C 0.0131(3) 0.05269(8) 0.7821(3) 0.0522(6) Uani 1 1 d . . .
H21A H -0.0436 0.0732 0.8177 0.078 Uiso 1 1 calc R . .
H21B H 0.086 0.0373 0.8622 0.078 Uiso 1 1 calc R . .
H21C H -0.0518 0.0304 0.7188 0.078 Uiso 1 1 calc R . .
C22 C 0.1755(3) 0.04816(8) 0.6552(3) 0.0552(7) Uani 1 1 d . . .
H22A H 0.1136 0.0251 0.5925 0.083 Uiso 1 1 calc R . .
H22B H 0.248 0.0336 0.7376 0.083 Uiso 1 1 calc R . .
H22C H 0.2247 0.0654 0.6034 0.083 Uiso 1 1 calc R . .
C23 C 0.5153(3) 0.12591(10) 0.8793(3) 0.0555(7) Uani 1 1 d . . .
H23A H 0.5067 0.096 0.9188 0.067 Uiso 1 1 calc R . .
H23B H 0.5538 0.1476 0.9587 0.067 Uiso 1 1 calc R . .
C24 C 0.6128(4) 0.12346(12) 0.7963(4) 0.0727(9) Uani 1 1 d . . .
H24A H 0.6092 0.0931 0.7545 0.087 Uiso 1 1 calc R . .
H24B H 0.7144 0.1302 0.8577 0.087 Uiso 1 1 calc R . .
C25 C 0.5561(3) 0.15822(10) 0.6824(3) 0.0561(7) Uani 1 1 d . . .
H25A H 0.5674 0.1482 0.5935 0.067 Uiso 1 1 calc R . .
H25B H 0.6076 0.1872 0.7125 0.067 Uiso 1 1 calc R . .
C26 C 0.3979(3) 0.16273(9) 0.6621(2) 0.0466(6) Uani 1 1 d . . .
H26A H 0.3706 0.1949 0.6589 0.056 Uiso 1 1 calc R . .
H26B H 0.3364 0.1483 0.5719 0.056 Uiso 1 1 calc R . .
Li Li 0.2013(4) 0.13606(11) 0.8262(3) 0.0331(7) Uani 1 1 d . . .
N1 N 0.3517(2) 0.08016(6) 1.18957(18) 0.0348(4) Uani 1 1 d . . .
N2 N 0.02181(19) 0.17687(6) 0.69014(18) 0.0357(4) Uani 1 1 d . . .
N3 N 0.0859(2) 0.07858(6) 0.70340(19) 0.0388(4) Uani 1 1 d . . .
O O 0.37767(17) 0.14051(6) 0.78191(16) 0.0443(4) Uani 1 1 d . . .
Si Si 0.24996(6) 0.129172(17) 1.10990(6) 0.02966(17) Uani 1 1 d . . .

loop_
_atom_site_aniso_label
_atom_site_aniso_U_11
_atom_site_aniso_U_22
_atom_site_aniso_U_33
_atom_site_aniso_U_23
_atom_site_aniso_U_13
_atom_site_aniso_U_12
C1 0.0329(10) 0.0295(9) 0.0293(9) 0.0044(7) 0.0117(8) 0.0012(7)
C2 0.0393(12) 0.0352(10) 0.0345(10) -0.0023(8) 0.0142(9) 0.0014(8)
C3 0.0558(15) 0.0362(11) 0.0410(11) -0.0045(9) 0.0157(11) 0.0009(10)
C4 0.0532(15) 0.0376(11) 0.0425(12) -0.0009(9) 0.0065(11) -0.0107(10)
C5 0.0346(12) 0.0519(13) 0.0505(13) 0.0037(11) 0.0109(10) -0.0080(10)
C6 0.0379(12) 0.0424(11) 0.0430(11) -0.0001(9) 0.0183(10) 0.0004(9)
C7 0.0326(10) 0.0344(10) 0.0266(9) -0.0024(7) 0.0104(8) -0.0018(8)
C8 0.0357(11) 0.0352(10) 0.0347(10) 0.0027(8) 0.0118(9) 0.0002(8)
C9 0.0332(11) 0.0450(12) 0.0423(11) 0.0027(9) 0.0120(10) 0.0079(9)
C10 0.0328(11) 0.0568(13) 0.0413(11) 0.0044(10) 0.0156(10) -0.0020(10)
C11 0.0434(13) 0.0405(11) 0.0467(12) 0.0021(9) 0.0194(11) -0.0077(9)
C12 0.0388(12) 0.0323(10) 0.0417(11) -0.0007(8) 0.0185(10) -0.0009(8)
C13 0.0514(14) 0.0391(11) 0.0421(11) -0.0014(9) 0.0214(11) 0.0098(10)
C14 0.123(3) 0.0299(11) 0.0579(16) -0.0014(11) 0.0368(17) 0.0086(14)
C15 0.0545(14) 0.0358(11) 0.0349(10) 0.0048(8) 0.0179(10) 0.0062(9)
C16 0.0571(17) 0.0713(18) 0.0461(13) 0.0086(12) 0.0085(13) 0.0098(13)
C17 0.0578(16) 0.0498(13) 0.0551(14) 0.0027(11) 0.0292(13) 0.0115(11)
C18 0.0438(13) 0.0436(12) 0.0458(12) 0.0083(9) 0.0174(11) -0.0002(9)
C19 0.0307(11) 0.0465(12) 0.0515(13) 0.0088(10) 0.0095(10) -0.0015(9)
C20 0.0453(13) 0.0446(12) 0.0404(12) -0.0028(9) 0.0059(10) -0.0113(10)
C21 0.0521(15) 0.0433(12) 0.0603(15) 0.0066(11) 0.0194(12) -0.0075(11)
C22 0.0620(16) 0.0423(13) 0.0608(15) -0.0133(11) 0.0219(13) 0.0004(11)
C23 0.0426(14) 0.0733(17) 0.0558(15) 0.0213(12) 0.0241(12) 0.0105(12)
C24 0.0618(19) 0.093(2) 0.080(2) 0.0379(17) 0.0460(17) 0.0279(16)
C25 0.0530(16) 0.0634(16) 0.0610(16) 0.0079(12) 0.0318(13) 0.0064(12)
C26 0.0422(13) 0.0624(15) 0.0403(12) 0.0055(10) 0.0211(11) 0.0028(11)
Li 0.0327(18) 0.0341(17) 0.0326(16) 0.0008(13) 0.0121(14) 0.0005(13)
N1 0.0421(10) 0.0318(8) 0.0343(9) 0.0007(7) 0.0184(8) 0.0057(7)
N2 0.0347(9) 0.0363(9) 0.0367(9) 0.0040(7) 0.0139(8) 0.0011(7)
N3 0.0404(10) 0.0346(9) 0.0395(9) -0.0016(7) 0.0123(8) -0.0027(7)
O 0.0329(8) 0.0635(10) 0.0395(8) 0.0054(7) 0.0167(7) -0.0021(7)
Si 0.0329(3) 0.0290(3) 0.0291(3) 0.00010(19) 0.0138(2) 0.0005(2)

loop_
_geom_bond_atom_site_label_1
_geom_bond_atom_site_label_2
_geom_bond_distance
_geom_bond_site_symmetry_2
_geom_bond_publ_flag
C1 C6 1.399(3) . ?
C1 C2 1.408(3) . ?
C1 Si 1.949(2) . ?
C2 C3 1.394(3) . ?
C3 C4 1.370(4) . ?
C4 C5 1.391(4) . ?
C5 C6 1.387(3) . ?
C7 C8 1.406(3) . ?
C7 C12 1.410(3) . ?
C7 Si 1.929(2) . ?
C8 C9 1.381(3) . ?
C9 C10 1.387(3) . ?
C10 C11 1.384(3) . ?
C11 C12 1.379(3) . ?
C13 N1 1.453(3) . ?
C13 C14 1.524(4) . ?
C15 N1 1.468(3) . ?
C15 C16 1.521(4) . ?
C17 N2 1.468(3) . ?
C18 N2 1.477(3) . ?
C19 N2 1.479(3) . ?
C19 C20 1.511(4) . ?
C20 N3 1.475(3) . ?
C21 N3 1.469(3) . ?
C22 N3 1.467(3) . ?
C23 O 1.426(3) . ?
C23 C24 1.492(4) . ?
C24 C25 1.495(4) . ?
C25 C26 1.508(4) . ?
C26 O 1.455(3) . ?
Li O 1.957(4) . ?
Li N3 2.173(4) . ?
Li N2 2.175(4) . ?
Li Si 2.737(3) . ?
N1 Si 1.7849(17) . ?
